data_4083669
loop_
_publ_author_name
'White, Colin P.'
'Braddock-Wilking, Janet'
'Corey, Joyce Y.'
'Xu, Huan'
'Redekop, Evgeniy'
'Sedinkin, Sergey'
'Rath, Nigam P.'

_publ_section_title
;
 Activation of Group 14 El&#x2212;H Bonds at Platinum(0)
;
_journal_issue 8
_journal_name_full Organometallics
_journal_page_first 1996
_journal_paper_doi 10.1021/om061180+
_journal_volume 26
_journal_year 2007
_chemical_formula_sum 'C110 H92 Ge2 P4 Pt2'
_chemical_formula_weight 2073.08
_chemical_name_systematic
;

 ?

;
_space_group_IT_number 2
_symmetry_cell_setting triclinic
_symmetry_space_group_name_Hall '-P 1'
_symmetry_space_group_name_H-M 'P -1'
_atom_sites_solution_hydrogens geom
_atom_sites_solution_primary direct
_atom_sites_solution_secondary difmap
_audit_creation_method SHELXL-97
_cell_angle_alpha 88.7570(10)
_cell_angle_beta 82.7820(10)
_cell_angle_gamma 86.7000(10)
_cell_formula_units_Z 2
_cell_length_a 13.2574(3)
_cell_length_b 18.3797(3)
_cell_length_c 18.4720(3)
_cell_measurement_reflns_used 6888
_cell_measurement_temperature 100(2)
_cell_measurement_theta_max 23.72
_cell_measurement_theta_min 2.27
_cell_volume 4457.47(14)
_computing_cell_refinement 'Bruker SMART'
_computing_data_collection 'Bruker SMART'
_computing_data_reduction 'Bruker SAINT'
_computing_molecular_graphics 'Bruker-SHELXTL (Sheldrick, 2005)'
_computing_publication_material 'Bruker-SHELXTL (Sheldrick, 2005)'
_computing_structure_refinement 'Bruker-SHELXTL (Sheldrick, 2005)'
_computing_structure_solution 'Bruker-SHELXTL (Sheldrick, 2005)'
_diffrn_ambient_temperature 100(2)
_diffrn_measured_fraction_theta_full 0.992
_diffrn_measured_fraction_theta_max 0.992
_diffrn_measurement_device_type 'CCD area detector'
_diffrn_measurement_method 'phi and omega scans'
_diffrn_radiation_monochromator graphite
_diffrn_radiation_source 'fine-focus sealed tube'
_diffrn_radiation_type MoK\a
_diffrn_radiation_wavelength 0.71073
_diffrn_reflns_av_R_equivalents 0.0802
_diffrn_reflns_av_sigmaI/netI 0.1135
_diffrn_reflns_limit_h_max 17
_diffrn_reflns_limit_h_min -17
_diffrn_reflns_limit_k_max 22
_diffrn_reflns_limit_k_min -23
_diffrn_reflns_limit_l_max 24
_diffrn_reflns_limit_l_min -23
_diffrn_reflns_number 88065
_diffrn_reflns_theta_full 27.53
_diffrn_reflns_theta_max 27.53
_diffrn_reflns_theta_min 1.55
_exptl_absorpt_coefficient_mu 3.918
_exptl_absorpt_correction_T_max 0.8590
_exptl_absorpt_correction_T_min 0.7194
_exptl_absorpt_correction_type multi-scan
_exptl_absorpt_process_details 'sadabs v2.10'
_exptl_crystal_colour yellow
_exptl_crystal_density_diffrn 1.545
_exptl_crystal_density_meas ?
_exptl_crystal_density_method 'not measured'
_exptl_crystal_F_000 2064
_exptl_crystal_size_max 0.09
_exptl_crystal_size_mid 0.05
_exptl_crystal_size_min 0.04
_refine_diff_density_max 1.013
_refine_diff_density_min -1.009
_refine_diff_density_rms 0.181
_refine_ls_extinction_method none
_refine_ls_goodness_of_fit_ref 0.994
_refine_ls_hydrogen_treatment noref
_refine_ls_matrix_type full
_refine_ls_number_parameters 1091
_refine_ls_number_reflns 20373
_refine_ls_number_restraints 0
_refine_ls_restrained_S_all 0.994
_refine_ls_R_factor_all 0.1017
_refine_ls_R_factor_gt 0.0469
_refine_ls_shift/su_max 0.001
_refine_ls_shift/su_mean 0.000
_refine_ls_structure_factor_coef Fsqd
_refine_ls_weighting_details 'calc w=1/[\s^2^(Fo^2^)+(0.0296P)^2^+0.0000P] where P=(Fo^2^+2Fc^2^)/3'
_refine_ls_weighting_scheme calc
_refine_ls_wR_factor_gt 0.0700
_refine_ls_wR_factor_ref 0.0832
_reflns_number_gt 13084
_reflns_number_total 20373
_reflns_threshold_expression >2sigma(I)
_cod_data_source_file om061180%2Bsi20070207_033156.cif
_cod_data_source_block w11405
_cod_depositor_comments
;
The following automatic conversions were performed:

'_symmetry_cell_setting' value 'Triclinic' changed to 'triclinic'
according to
/usr/data/users/saulius/automatic-downloads/retrospective/ACS/lib/dictionaries/cif_core.dic
dictionary named 'cif_core.dic' version 2.4.2 from 2011-04-26.

Automatic conversion script
Id: cif_fix_values 2281 2013-09-26 08:29:07Z andrius 

The following automatic conversions were performed:

'_exptl_crystal_density_meas' value 'no' was changed to '?' - the
value is perceived as not measured.

Automatic conversion script
Id: cif_fix_values 3008 2015-01-20 13:52:24Z robertas 
;
_cod_original_sg_symbol_H-M P-1
_cod_database_code 4083669

loop_
_symmetry_equiv_pos_as_xyz
'x, y, z'
'-x, -y, -z'

loop_
_atom_site_label
_atom_site_type_symbol
_atom_site_fract_x
_atom_site_fract_y
_atom_site_fract_z
_atom_site_U_iso_or_equiv
_atom_site_adp_type
_atom_site_occupancy
_atom_site_symmetry_multiplicity
_atom_site_calc_flag
_atom_site_refinement_flags
_atom_site_disorder_assembly
_atom_site_disorder_group
Pt1 Pt 0.290140(16) 0.114669(11) 0.270112(11) 0.01413(6) Uani 1 1 d . . .
Pt2 Pt -0.007522(16) 0.299364(11) 0.359191(11) 0.01623(6) Uani 1 1 d . . .
Ge1 Ge 0.15206(4) 0.16776(3) 0.20814(3) 0.01548(13) Uani 1 1 d . . .
Ge2 Ge 0.10605(4) 0.29211(3) 0.24484(3) 0.01677(13) Uani 1 1 d . . .
P1 P 0.37356(11) 0.06933(7) 0.36356(7) 0.0148(3) Uani 1 1 d . . .
P2 P 0.38187(11) 0.07780(8) 0.16210(7) 0.0167(3) Uani 1 1 d . . .
P3 P -0.13643(11) 0.36598(7) 0.31163(8) 0.0185(3) Uani 1 1 d . . .
P4 P -0.03773(11) 0.30059(7) 0.48394(7) 0.0174(3) Uani 1 1 d . . .
C1 C 0.1316(4) 0.1555(3) 0.1056(3) 0.0176(12) Uani 1 1 d . . .
C2 C 0.1739(4) 0.1901(3) 0.0427(3) 0.0262(14) Uani 1 1 d . . .
H2 H 0.2249 0.2239 0.0456 0.031 Uiso 1 1 calc R . .
C3 C 0.1433(5) 0.1762(4) -0.0247(3) 0.0352(16) Uani 1 1 d . . .
H3 H 0.1728 0.2003 -0.0675 0.042 Uiso 1 1 calc R . .
C4 C 0.0691(5) 0.1269(3) -0.0284(3) 0.0328(16) Uani 1 1 d . . .
H4 H 0.0483 0.1168 -0.0744 0.039 Uiso 1 1 calc R . .
C5 C 0.0248(5) 0.0918(3) 0.0338(3) 0.0318(15) Uani 1 1 d . . .
H5 H -0.0266 0.0585 0.0306 0.038 Uiso 1 1 calc R . .
C6 C 0.0561(4) 0.1058(3) 0.1010(3) 0.0224(13) Uani 1 1 d . . .
C7 C 0.0129(4) 0.0717(3) 0.1704(3) 0.0218(13) Uani 1 1 d . . .
C8 C -0.0534(4) 0.0145(3) 0.1766(4) 0.0315(15) Uani 1 1 d . . .
H8 H -0.0762 -0.0043 0.1344 0.038 Uiso 1 1 calc R . .
C9 C -0.0853(5) -0.0142(3) 0.2449(4) 0.0354(16) Uani 1 1 d . . .
H9 H -0.1295 -0.0534 0.2489 0.043 Uiso 1 1 calc R . .
C10 C -0.0549(4) 0.0125(3) 0.3074(3) 0.0304(15) Uani 1 1 d . . .
H10 H -0.0777 -0.0079 0.3538 0.036 Uiso 1 1 calc R . .
C11 C 0.0101(4) 0.0702(3) 0.3012(3) 0.0207(13) Uani 1 1 d . . .
H11 H 0.0308 0.0896 0.3440 0.025 Uiso 1 1 calc R . .
C12 C 0.0446(4) 0.0994(3) 0.2333(3) 0.0180(12) Uani 1 1 d . . .
C13 C 0.2353(4) 0.3358(3) 0.2562(3) 0.0200(13) Uani 1 1 d . . .
C14 C 0.3045(4) 0.3188(3) 0.3048(3) 0.0211(13) Uani 1 1 d . . .
H14 H 0.2909 0.2811 0.3400 0.025 Uiso 1 1 calc R . .
C15 C 0.3938(4) 0.3555(3) 0.3034(3) 0.0281(14) Uani 1 1 d . . .
H15 H 0.4410 0.3427 0.3369 0.034 Uiso 1 1 calc R . .
C16 C 0.4127(5) 0.4114(3) 0.2522(3) 0.0313(15) Uani 1 1 d . . .
H16 H 0.4728 0.4373 0.2512 0.038 Uiso 1 1 calc R . .
C17 C 0.3445(4) 0.4296(3) 0.2026(3) 0.0290(15) Uani 1 1 d . . .
H17 H 0.3576 0.4683 0.1683 0.035 Uiso 1 1 calc R . .
C18 C 0.2566(4) 0.3910(3) 0.2032(3) 0.0216(13) Uani 1 1 d . . .
C19 C 0.1841(4) 0.4004(3) 0.1479(3) 0.0232(13) Uani 1 1 d . . .
C20 C 0.1971(5) 0.4478(3) 0.0878(3) 0.0318(15) Uani 1 1 d . . .
H20 H 0.2526 0.4788 0.0821 0.038 Uiso 1 1 calc R . .
C21 C 0.1300(5) 0.4496(3) 0.0370(3) 0.0352(16) Uani 1 1 d . . .
H21 H 0.1394 0.4821 -0.0037 0.042 Uiso 1 1 calc R . .
C22 C 0.0492(5) 0.4050(3) 0.0442(3) 0.0362(16) Uani 1 1 d . . .
H22 H 0.0037 0.4065 0.0083 0.043 Uiso 1 1 calc R . .
C23 C 0.0342(4) 0.3575(3) 0.1044(3) 0.0276(14) Uani 1 1 d . . .
H23 H -0.0214 0.3267 0.1093 0.033 Uiso 1 1 calc R . .
C24 C 0.1000(4) 0.3555(3) 0.1567(3) 0.0203(13) Uani 1 1 d . . .
C25 C 0.3199(4) 0.1003(3) 0.4548(3) 0.0159(12) Uani 1 1 d . . .
C26 C 0.2155(4) 0.0999(3) 0.4750(3) 0.0176(12) Uani 1 1 d . . .
H26 H 0.1726 0.0873 0.4403 0.021 Uiso 1 1 calc R . .
C27 C 0.1727(4) 0.1179(3) 0.5456(3) 0.0218(13) Uani 1 1 d . . .
H27 H 0.1013 0.1166 0.5592 0.026 Uiso 1 1 calc R . .
C28 C 0.2346(4) 0.1374(3) 0.5951(3) 0.0240(14) Uani 1 1 d . . .
H28 H 0.2058 0.1494 0.6433 0.029 Uiso 1 1 calc R . .
C29 C 0.3380(4) 0.1399(3) 0.5757(3) 0.0232(13) Uani 1 1 d . . .
H29 H 0.3800 0.1548 0.6101 0.028 Uiso 1 1 calc R . .
C30 C 0.3807(4) 0.1207(3) 0.5061(3) 0.0196(13) Uani 1 1 d . . .
H30 H 0.4524 0.1214 0.4932 0.024 Uiso 1 1 calc R . .
C31 C 0.3775(4) -0.0301(3) 0.3757(3) 0.0179(12) Uani 1 1 d . . .
C32 C 0.3649(4) -0.0640(3) 0.4439(3) 0.0206(13) Uani 1 1 d . . .
H32 H 0.3536 -0.0351 0.4865 0.025 Uiso 1 1 calc R . .
C33 C 0.3687(4) -0.1397(3) 0.4509(3) 0.0220(13) Uani 1 1 d . . .
H33 H 0.3610 -0.1623 0.4978 0.026 Uiso 1 1 calc R . .
C34 C 0.3836(4) -0.1811(3) 0.3896(3) 0.0265(14) Uani 1 1 d . . .
H34 H 0.3849 -0.2327 0.3941 0.032 Uiso 1 1 calc R . .
C35 C 0.3968(5) -0.1488(3) 0.3210(3) 0.0328(16) Uani 1 1 d . . .
H35 H 0.4085 -0.1780 0.2787 0.039 Uiso 1 1 calc R . .
C36 C 0.3928(5) -0.0733(3) 0.3146(3) 0.0277(14) Uani 1 1 d . . .
H36 H 0.4008 -0.0511 0.2675 0.033 Uiso 1 1 calc R . .
C37 C 0.5058(4) 0.0924(3) 0.3582(3) 0.0172(12) Uani 1 1 d . . .
C38 C 0.5840(4) 0.0426(3) 0.3716(3) 0.0182(12) Uani 1 1 d . . .
H38 H 0.5690 -0.0059 0.3861 0.022 Uiso 1 1 calc R . .
C39 C 0.6835(4) 0.0626(3) 0.3642(3) 0.0203(13) Uani 1 1 d . . .
H39 H 0.7365 0.0281 0.3738 0.024 Uiso 1 1 calc R . .
C40 C 0.7056(4) 0.1327(3) 0.3427(3) 0.0247(14) Uani 1 1 d . . .
H40 H 0.7743 0.1462 0.3372 0.030 Uiso 1 1 calc R . .
C41 C 0.6296(4) 0.1834(3) 0.3291(3) 0.0244(14) Uani 1 1 d . . .
H41 H 0.6455 0.2318 0.3148 0.029 Uiso 1 1 calc R . .
C42 C 0.5289(4) 0.1632(3) 0.3365(3) 0.0203(13) Uani 1 1 d . . .
H42 H 0.4760 0.1978 0.3268 0.024 Uiso 1 1 calc R . .
C43 C 0.5018(4) 0.0219(3) 0.1596(3) 0.0188(13) Uani 1 1 d . . .
C44 C 0.5853(4) 0.0539(3) 0.1822(3) 0.0208(13) Uani 1 1 d . . .
H44 H 0.5798 0.1038 0.1953 0.025 Uiso 1 1 calc R . .
C45 C 0.6754(4) 0.0138(3) 0.1857(3) 0.0280(15) Uani 1 1 d . . .
H45 H 0.7317 0.0358 0.2017 0.034 Uiso 1 1 calc R . .
C46 C 0.6838(5) -0.0586(3) 0.1659(3) 0.0327(15) Uani 1 1 d . . .
H46 H 0.7457 -0.0864 0.1694 0.039 Uiso 1 1 calc R . .
C47 C 0.6030(5) -0.0910(3) 0.1412(3) 0.0277(15) Uani 1 1 d . . .
H47 H 0.6101 -0.1403 0.1262 0.033 Uiso 1 1 calc R . .
C48 C 0.5120(4) -0.0510(3) 0.1386(3) 0.0235(13) Uani 1 1 d . . .
H48 H 0.4561 -0.0733 0.1225 0.028 Uiso 1 1 calc R . .
C49 C 0.3058(4) 0.0182(3) 0.1159(3) 0.0163(12) Uani 1 1 d . . .
C50 C 0.2449(4) -0.0280(3) 0.1601(3) 0.0213(13) Uani 1 1 d . . .
H50 H 0.2383 -0.0232 0.2116 0.026 Uiso 1 1 calc R . .
C51 C 0.1935(4) -0.0811(3) 0.1300(3) 0.0239(14) Uani 1 1 d . . .
H51 H 0.1523 -0.1126 0.1608 0.029 Uiso 1 1 calc R . .
C52 C 0.2024(4) -0.0880(3) 0.0554(3) 0.0273(14) Uani 1 1 d . . .
H52 H 0.1693 -0.1255 0.0348 0.033 Uiso 1 1 calc R . .
C53 C 0.2589(4) -0.0409(3) 0.0107(3) 0.0269(14) Uani 1 1 d . . .
H53 H 0.2628 -0.0448 -0.0408 0.032 Uiso 1 1 calc R . .
C54 C 0.3104(4) 0.0126(3) 0.0404(3) 0.0228(13) Uani 1 1 d . . .
H54 H 0.3489 0.0455 0.0092 0.027 Uiso 1 1 calc R . .
C55 C 0.4245(4) 0.1517(3) 0.1003(3) 0.0163(12) Uani 1 1 d . . .
C56 C 0.4917(4) 0.1384(3) 0.0368(3) 0.0208(13) Uani 1 1 d . . .
H56 H 0.5151 0.0898 0.0247 0.025 Uiso 1 1 calc R . .
C57 C 0.5244(4) 0.1955(3) -0.0087(3) 0.0311(15) Uani 1 1 d . . .
H57 H 0.5703 0.1859 -0.0516 0.037 Uiso 1 1 calc R . .
C58 C 0.4906(5) 0.2667(3) 0.0079(3) 0.0303(15) Uani 1 1 d . . .
H58 H 0.5118 0.3055 -0.0241 0.036 Uiso 1 1 calc R . .
C59 C 0.4258(4) 0.2808(3) 0.0715(3) 0.0291(15) Uani 1 1 d . . .
H59 H 0.4031 0.3296 0.0833 0.035 Uiso 1 1 calc R . .
C60 C 0.3936(4) 0.2236(3) 0.1183(3) 0.0215(13) Uani 1 1 d . . .
H60 H 0.3506 0.2337 0.1624 0.026 Uiso 1 1 calc R . .
C61 C -0.1931(4) 0.3181(3) 0.2410(3) 0.0178(13) Uani 1 1 d . . .
C62 C -0.1493(4) 0.2518(3) 0.2144(3) 0.0189(13) Uani 1 1 d . . .
H62 H -0.0884 0.2321 0.2312 0.023 Uiso 1 1 calc R . .
C63 C -0.1940(4) 0.2140(3) 0.1632(3) 0.0230(13) Uani 1 1 d . . .
H63 H -0.1627 0.1692 0.1448 0.028 Uiso 1 1 calc R . .
C64 C -0.2827(5) 0.2408(3) 0.1393(3) 0.0276(15) Uani 1 1 d . . .
H64 H -0.3129 0.2149 0.1044 0.033 Uiso 1 1 calc R . .
C65 C -0.3280(5) 0.3062(3) 0.1663(3) 0.0338(16) Uani 1 1 d . . .
H65 H -0.3896 0.3252 0.1501 0.041 Uiso 1 1 calc R . .
C66 C -0.2840(5) 0.3436(3) 0.2164(3) 0.0284(15) Uani 1 1 d . . .
H66 H -0.3164 0.3881 0.2348 0.034 Uiso 1 1 calc R . .
C67 C -0.0876(4) 0.4488(3) 0.2681(3) 0.0251(14) Uani 1 1 d . . .
C68 C -0.1248(5) 0.4847(3) 0.2096(3) 0.0364(17) Uani 1 1 d . . .
H68 H -0.1843 0.4689 0.1922 0.044 Uiso 1 1 calc R . .
C69 C -0.0758(7) 0.5437(3) 0.1759(3) 0.053(2) Uani 1 1 d . . .
H69 H -0.1020 0.5679 0.1357 0.063 Uiso 1 1 calc R . .
C70 C 0.0099(6) 0.5671(3) 0.2004(4) 0.0455(19) Uani 1 1 d . . .
H70 H 0.0438 0.6068 0.1766 0.055 Uiso 1 1 calc R . .
C71 C 0.0467(5) 0.5332(3) 0.2592(3) 0.0365(17) Uani 1 1 d . . .
H71 H 0.1056 0.5497 0.2768 0.044 Uiso 1 1 calc R . .
C72 C -0.0022(4) 0.4748(3) 0.2929(3) 0.0253(14) Uani 1 1 d . . .
H72 H 0.0232 0.4519 0.3340 0.030 Uiso 1 1 calc R . .
C73 C -0.2552(4) 0.3939(3) 0.3681(3) 0.0233(13) Uani 1 1 d . . .
C74 C -0.3070(5) 0.4613(3) 0.3618(3) 0.0315(15) Uani 1 1 d . . .
H74 H -0.2761 0.4982 0.3314 0.038 Uiso 1 1 calc R . .
C75 C -0.4037(5) 0.4750(3) 0.3996(4) 0.0400(17) Uani 1 1 d . . .
H75 H -0.4382 0.5213 0.3949 0.048 Uiso 1 1 calc R . .
C76 C -0.4493(5) 0.4225(4) 0.4434(3) 0.0370(17) Uani 1 1 d . . .
H76 H -0.5156 0.4319 0.4686 0.044 Uiso 1 1 calc R . .
C77 C -0.3980(5) 0.3549(4) 0.4508(3) 0.0329(16) Uani 1 1 d . . .
H77 H -0.4295 0.3181 0.4811 0.039 Uiso 1 1 calc R . .
C78 C -0.3023(4) 0.3414(3) 0.4145(3) 0.0257(14) Uani 1 1 d . . .
H78 H -0.2674 0.2956 0.4209 0.031 Uiso 1 1 calc R . .
C79 C -0.1299(4) 0.3685(3) 0.5282(3) 0.0181(12) Uani 1 1 d . . .
C80 C -0.1161(5) 0.4414(3) 0.5079(3) 0.0264(14) Uani 1 1 d . . .
H80 H -0.0623 0.4531 0.4713 0.032 Uiso 1 1 calc R . .
C81 C -0.1801(5) 0.4962(3) 0.5409(3) 0.0353(16) Uani 1 1 d . . .
H81 H -0.1704 0.5456 0.5266 0.042 Uiso 1 1 calc R . .
C82 C -0.2580(5) 0.4797(4) 0.5944(3) 0.0424(18) Uani 1 1 d . . .
H82 H -0.3014 0.5177 0.6172 0.051 Uiso 1 1 calc R . .
C83 C -0.2731(5) 0.4084(3) 0.6147(3) 0.0394(17) Uani 1 1 d . . .
H83 H -0.3270 0.3970 0.6514 0.047 Uiso 1 1 calc R . .
C84 C -0.2086(4) 0.3528(3) 0.5811(3) 0.0273(14) Uani 1 1 d . . .
H84 H -0.2192 0.3035 0.5950 0.033 Uiso 1 1 calc R . .
C85 C 0.0766(4) 0.3206(3) 0.5249(3) 0.0192(13) Uani 1 1 d . . .
C86 C 0.0693(5) 0.3554(3) 0.5921(3) 0.0260(14) Uani 1 1 d . . .
H86 H 0.0041 0.3698 0.6166 0.031 Uiso 1 1 calc R . .
C87 C 0.1559(5) 0.3691(3) 0.6236(3) 0.0316(15) Uani 1 1 d . . .
H87 H 0.1494 0.3925 0.6694 0.038 Uiso 1 1 calc R . .
C88 C 0.2511(5) 0.3492(3) 0.5887(3) 0.0318(16) Uani 1 1 d . . .
H88 H 0.3104 0.3589 0.6102 0.038 Uiso 1 1 calc R . .
C89 C 0.2597(5) 0.3150(3) 0.5225(3) 0.0301(15) Uani 1 1 d . . .
H89 H 0.3251 0.3011 0.4980 0.036 Uiso 1 1 calc R . .
C90 C 0.1724(4) 0.3007(3) 0.4910(3) 0.0246(14) Uani 1 1 d . . .
H90 H 0.1794 0.2768 0.4454 0.030 Uiso 1 1 calc R . .
C91 C -0.0715(4) 0.2138(3) 0.5274(3) 0.0153(12) Uani 1 1 d . . .
C92 C -0.0767(4) 0.2015(3) 0.6023(3) 0.0214(13) Uani 1 1 d . . .
H92 H -0.0640 0.2398 0.6330 0.026 Uiso 1 1 calc R . .
C93 C -0.1000(4) 0.1344(3) 0.6328(3) 0.0216(13) Uani 1 1 d . . .
H93 H -0.1033 0.1269 0.6840 0.026 Uiso 1 1 calc R . .
C94 C -0.1183(4) 0.0785(3) 0.5890(3) 0.0261(14) Uani 1 1 d . . .
H94 H -0.1345 0.0322 0.6098 0.031 Uiso 1 1 calc R . .
C95 C -0.1132(4) 0.0897(3) 0.5146(3) 0.0236(13) Uani 1 1 d . . .
H95 H -0.1255 0.0509 0.4844 0.028 Uiso 1 1 calc R . .
C96 C -0.0904(4) 0.1567(3) 0.4836(3) 0.0188(13) Uani 1 1 d . . .
H96 H -0.0875 0.1639 0.4323 0.023 Uiso 1 1 calc R . .
C1S C 0.6001(7) 0.5940(4) 0.1463(4) 0.099(3) Uani 1 1 d G . .
C2S C 0.5330(5) 0.6025(3) 0.2101(4) 0.096(3) Uani 1 1 d G . .
H2S H 0.4794 0.5704 0.2211 0.115 Uiso 1 1 calc R . .
C3S C 0.5444(6) 0.6581(4) 0.2578(3) 0.099(4) Uani 1 1 d G . .
H3S H 0.4986 0.6639 0.3014 0.119 Uiso 1 1 calc R . .
C4S C 0.6229(7) 0.7051(3) 0.2417(5) 0.129(5) Uani 1 1 d G . .
H4S H 0.6307 0.7430 0.2743 0.155 Uiso 1 1 calc R . .
C5S C 0.6900(5) 0.6966(5) 0.1779(6) 0.238(13) Uani 1 1 d G . .
H5S H 0.7436 0.7287 0.1669 0.285 Uiso 1 1 calc R . .
C6S C 0.6785(6) 0.6410(6) 0.1302(4) 0.153(7) Uani 1 1 d G . .
H6S H 0.7244 0.6352 0.0866 0.184 Uiso 1 1 calc R . .
C7S C 0.5853(11) 0.5321(7) 0.0921(7) 0.184(7) Uani 1 1 d . . .
H7S1 H 0.5839 0.4851 0.1182 0.277 Uiso 1 1 calc R . .
H7S2 H 0.6418 0.5306 0.0524 0.277 Uiso 1 1 calc R . .
H7S3 H 0.5209 0.5419 0.0719 0.277 Uiso 1 1 calc R . .
C8S C 0.0832(7) 0.7406(4) 0.1604(5) 0.045(3) Uani 0.609(8) 1 d PG A 1
C9S C 0.1688(9) 0.7248(5) 0.1955(5) 0.059(4) Uani 0.609(8) 1 d PG A 1
H9SA H 0.1673 0.7358 0.2456 0.071 Uiso 0.609(8) 1 calc PR A 1
C10S C 0.2567(7) 0.6930(7) 0.1572(8) 0.109(9) Uani 0.609(8) 1 d PG A 1
H10A H 0.3152 0.6822 0.1811 0.130 Uiso 0.609(8) 1 calc PR A 1
C11S C 0.2589(8) 0.6769(7) 0.0838(8) 0.092(7) Uani 0.609(8) 1 d PG A 1
H11A H 0.3189 0.6551 0.0576 0.110 Uiso 0.609(8) 1 calc PR A 1
C12S C 0.1733(11) 0.6927(7) 0.0487(5) 0.085(7) Uani 0.609(8) 1 d PG A 1
H12A H 0.1748 0.6817 -0.0015 0.102 Uiso 0.609(8) 1 calc PR A 1
C13S C 0.0854(8) 0.7245(6) 0.0870(5) 0.053(5) Uani 0.609(8) 1 d PG A 1
H13A H 0.0269 0.7353 0.0630 0.064 Uiso 0.609(8) 1 calc PR A 1
C14S C -0.0145(10) 0.7710(6) 0.2039(6) 0.055(4) Uani 0.609(8) 1 d P A 1
H14A H -0.0387 0.7353 0.2413 0.083 Uiso 0.609(8) 1 calc PR A 1
H14B H -0.0664 0.7810 0.1711 0.083 Uiso 0.609(8) 1 calc PR A 1
H14C H -0.0013 0.8162 0.2273 0.083 Uiso 0.609(8) 1 calc PR A 1
C8A C 0.2221(13) 0.6996(8) 0.1412(6) 0.039(6) Uani 0.391(8) 1 d PG A 2
C9A C 0.1390(11) 0.7272(8) 0.1082(8) 0.050(7) Uani 0.391(8) 1 d PG A 2
H9AA H 0.0907 0.7609 0.1334 0.060 Uiso 0.391(8) 1 calc PR A 2
C10A C 0.1266(11) 0.7056(9) 0.0384(9) 0.054(8) Uani 0.391(8) 1 d PG A 2
H10B H 0.0698 0.7244 0.0159 0.064 Uiso 0.391(8) 1 calc PR A 2
C11A C 0.1973(13) 0.6563(8) 0.0015(6) 0.052(6) Uani 0.391(8) 1 d PG A 2
H11B H 0.1888 0.6415 -0.0462 0.063 Uiso 0.391(8) 1 calc PR A 2
C12A C 0.2804(10) 0.6287(6) 0.0344(8) 0.066(7) Uani 0.391(8) 1 d PG A 2
H12B H 0.3287 0.5950 0.0092 0.079 Uiso 0.391(8) 1 calc PR A 2
C13A C 0.2928(10) 0.6503(7) 0.1043(9) 0.058(8) Uani 0.391(8) 1 d PG A 2
H13B H 0.3496 0.6315 0.1268 0.070 Uiso 0.391(8) 1 calc PR A 2
C14A C 0.2416(19) 0.7194(13) 0.2193(11) 0.070(7) Uani 0.391(8) 1 d P A 2
H14D H 0.1840 0.7055 0.2545 0.104 Uiso 0.391(8) 1 calc PR A 2
H14E H 0.2490 0.7720 0.2217 0.104 Uiso 0.391(8) 1 calc PR A 2
H14F H 0.3041 0.6932 0.2311 0.104 Uiso 0.391(8) 1 calc PR A 2

loop_
_atom_site_aniso_label
_atom_site_aniso_U_11
_atom_site_aniso_U_22
_atom_site_aniso_U_33
_atom_site_aniso_U_23
_atom_site_aniso_U_13
_atom_site_aniso_U_12
Pt1 0.01203(13) 0.01871(12) 0.01176(11) -0.00395(9) -0.00113(9) -0.00124(9)
Pt2 0.01762(14) 0.01638(11) 0.01462(12) -0.00268(9) -0.00047(9) -0.00283(9)
Ge1 0.0124(3) 0.0203(3) 0.0139(3) -0.0037(2) -0.0013(2) -0.0016(2)
Ge2 0.0155(3) 0.0198(3) 0.0150(3) -0.0016(2) -0.0014(2) -0.0017(2)
P1 0.0134(8) 0.0189(7) 0.0121(7) -0.0032(6) -0.0006(6) -0.0021(6)
P2 0.0133(8) 0.0226(8) 0.0140(7) -0.0053(6) 0.0003(6) -0.0011(6)
P3 0.0209(9) 0.0157(7) 0.0191(8) -0.0035(6) -0.0020(6) -0.0024(6)
P4 0.0211(9) 0.0153(7) 0.0157(7) -0.0019(6) -0.0014(6) -0.0021(6)
C1 0.016(3) 0.018(3) 0.018(3) -0.006(2) -0.001(2) 0.002(2)
C2 0.018(3) 0.036(4) 0.026(3) -0.008(3) -0.004(3) -0.002(3)
C3 0.028(4) 0.057(4) 0.020(3) -0.006(3) -0.001(3) 0.003(3)
C4 0.032(4) 0.045(4) 0.021(3) -0.020(3) -0.009(3) 0.015(3)
C5 0.032(4) 0.030(4) 0.034(4) -0.013(3) -0.010(3) 0.006(3)
C6 0.018(3) 0.023(3) 0.027(3) -0.011(3) -0.007(3) 0.011(3)
C7 0.012(3) 0.021(3) 0.034(3) -0.010(3) -0.007(3) 0.006(2)
C8 0.016(4) 0.029(3) 0.051(4) -0.014(3) -0.009(3) -0.001(3)
C9 0.026(4) 0.021(3) 0.063(5) 0.002(3) -0.016(4) -0.007(3)
C10 0.013(3) 0.029(3) 0.047(4) 0.011(3) 0.000(3) -0.002(3)
C11 0.014(3) 0.021(3) 0.027(3) 0.000(3) -0.004(3) 0.002(2)
C12 0.008(3) 0.020(3) 0.026(3) -0.005(3) -0.002(2) 0.009(2)
C13 0.014(3) 0.023(3) 0.024(3) -0.008(3) -0.003(3) 0.003(2)
C14 0.024(4) 0.021(3) 0.018(3) -0.010(2) -0.002(3) -0.001(3)
C15 0.023(4) 0.032(3) 0.031(3) -0.011(3) -0.005(3) -0.003(3)
C16 0.018(4) 0.038(4) 0.038(4) -0.011(3) 0.002(3) -0.011(3)
C17 0.027(4) 0.024(3) 0.033(4) -0.011(3) 0.009(3) -0.010(3)
C18 0.021(3) 0.020(3) 0.022(3) -0.002(3) 0.006(3) 0.000(3)
C19 0.024(4) 0.027(3) 0.017(3) -0.002(3) 0.005(3) 0.004(3)
C20 0.030(4) 0.035(4) 0.030(3) 0.009(3) 0.002(3) -0.010(3)
C21 0.038(4) 0.038(4) 0.029(4) 0.011(3) 0.000(3) -0.002(3)
C22 0.027(4) 0.056(4) 0.023(3) 0.010(3) -0.002(3) 0.005(3)
C23 0.023(4) 0.040(4) 0.020(3) 0.000(3) -0.006(3) 0.003(3)
C24 0.019(3) 0.023(3) 0.017(3) -0.002(2) 0.003(3) 0.003(3)
C25 0.019(3) 0.013(3) 0.016(3) 0.000(2) -0.002(2) -0.003(2)
C26 0.018(3) 0.017(3) 0.017(3) 0.004(2) -0.001(2) -0.004(2)
C27 0.016(3) 0.021(3) 0.027(3) 0.004(3) 0.003(3) 0.004(2)
C28 0.028(4) 0.023(3) 0.020(3) -0.002(3) 0.001(3) 0.000(3)
C29 0.030(4) 0.022(3) 0.018(3) -0.007(3) -0.005(3) 0.001(3)
C30 0.017(3) 0.019(3) 0.022(3) -0.002(2) 0.002(3) 0.001(2)
C31 0.009(3) 0.025(3) 0.020(3) -0.006(3) -0.002(2) -0.002(2)
C32 0.017(3) 0.029(3) 0.015(3) 0.000(2) 0.001(2) -0.004(3)
C33 0.019(3) 0.028(3) 0.017(3) 0.002(3) 0.003(3) -0.003(3)
C34 0.023(4) 0.023(3) 0.033(4) 0.002(3) -0.002(3) -0.006(3)
C35 0.052(5) 0.015(3) 0.031(4) -0.009(3) -0.004(3) -0.002(3)
C36 0.040(4) 0.026(3) 0.017(3) 0.003(3) -0.003(3) -0.001(3)
C37 0.017(3) 0.024(3) 0.011(3) -0.007(2) -0.001(2) 0.003(3)
C38 0.019(3) 0.023(3) 0.012(3) 0.001(2) 0.002(2) 0.001(3)
C39 0.014(3) 0.033(3) 0.015(3) -0.002(3) -0.006(2) 0.001(3)
C40 0.013(3) 0.040(4) 0.021(3) -0.002(3) -0.002(3) -0.008(3)
C41 0.028(4) 0.024(3) 0.021(3) -0.005(3) -0.001(3) -0.008(3)
C42 0.016(3) 0.024(3) 0.021(3) -0.001(2) -0.003(2) -0.001(3)
C43 0.014(3) 0.032(3) 0.009(3) -0.005(2) 0.002(2) 0.001(3)
C44 0.023(4) 0.027(3) 0.012(3) -0.010(2) 0.001(2) 0.001(3)
C45 0.017(4) 0.045(4) 0.022(3) -0.013(3) -0.001(3) 0.005(3)
C46 0.020(4) 0.048(4) 0.030(4) -0.009(3) -0.007(3) 0.009(3)
C47 0.033(4) 0.031(3) 0.018(3) -0.010(3) -0.002(3) 0.011(3)
C48 0.023(4) 0.028(3) 0.019(3) -0.003(3) -0.003(3) 0.000(3)
C49 0.006(3) 0.024(3) 0.020(3) -0.005(2) -0.003(2) 0.001(2)
C50 0.015(3) 0.032(3) 0.017(3) -0.006(3) -0.003(2) -0.002(3)
C51 0.020(3) 0.026(3) 0.028(3) -0.005(3) -0.004(3) -0.008(3)
C52 0.018(4) 0.026(3) 0.041(4) -0.014(3) -0.010(3) -0.004(3)
C53 0.023(4) 0.036(4) 0.021(3) -0.017(3) -0.002(3) 0.004(3)
C54 0.017(3) 0.028(3) 0.024(3) -0.001(3) -0.003(3) -0.002(3)
C55 0.007(3) 0.021(3) 0.022(3) -0.002(2) -0.001(2) -0.008(2)
C56 0.015(3) 0.029(3) 0.018(3) -0.007(3) -0.001(2) -0.002(3)
C57 0.024(4) 0.046(4) 0.022(3) -0.005(3) 0.008(3) -0.011(3)
C58 0.032(4) 0.031(4) 0.026(3) 0.006(3) 0.005(3) -0.007(3)
C59 0.029(4) 0.029(3) 0.029(3) -0.009(3) 0.001(3) -0.007(3)
C60 0.018(3) 0.030(3) 0.017(3) -0.007(3) 0.000(2) -0.007(3)
C61 0.019(3) 0.018(3) 0.016(3) -0.004(2) 0.000(2) -0.007(2)
C62 0.011(3) 0.021(3) 0.023(3) -0.003(3) 0.002(2) -0.003(2)
C63 0.021(4) 0.021(3) 0.026(3) -0.009(3) 0.003(3) -0.001(3)
C64 0.031(4) 0.029(3) 0.025(3) -0.008(3) -0.011(3) -0.006(3)
C65 0.028(4) 0.032(4) 0.045(4) -0.010(3) -0.020(3) 0.006(3)
C66 0.033(4) 0.018(3) 0.036(4) -0.011(3) -0.012(3) 0.007(3)
C67 0.030(4) 0.014(3) 0.031(3) -0.008(3) -0.002(3) -0.001(3)
C68 0.057(5) 0.029(3) 0.026(3) -0.001(3) -0.014(3) -0.006(3)
C69 0.107(7) 0.029(4) 0.023(4) 0.008(3) -0.010(4) -0.005(4)
C70 0.077(6) 0.023(4) 0.034(4) -0.003(3) 0.008(4) -0.014(4)
C71 0.038(4) 0.024(3) 0.044(4) -0.012(3) 0.014(3) -0.012(3)
C72 0.030(4) 0.016(3) 0.027(3) -0.010(3) 0.006(3) -0.001(3)
C73 0.021(4) 0.022(3) 0.027(3) -0.011(3) -0.003(3) -0.002(3)
C74 0.030(4) 0.027(3) 0.036(4) -0.015(3) -0.001(3) -0.003(3)
C75 0.035(5) 0.030(4) 0.055(5) -0.024(4) -0.007(4) 0.007(3)
C76 0.021(4) 0.050(4) 0.040(4) -0.029(4) -0.001(3) -0.001(3)
C77 0.024(4) 0.048(4) 0.027(3) -0.011(3) 0.003(3) -0.009(3)
C78 0.025(4) 0.027(3) 0.026(3) -0.007(3) -0.006(3) -0.002(3)
C79 0.028(4) 0.015(3) 0.011(3) -0.006(2) -0.003(2) 0.001(2)
C80 0.039(4) 0.016(3) 0.023(3) -0.002(3) -0.003(3) 0.003(3)
C81 0.056(5) 0.018(3) 0.031(4) -0.006(3) -0.008(3) 0.010(3)
C82 0.050(5) 0.038(4) 0.035(4) -0.017(3) 0.005(4) 0.019(3)
C83 0.038(4) 0.036(4) 0.040(4) -0.001(3) 0.009(3) 0.006(3)
C84 0.029(4) 0.021(3) 0.029(3) -0.002(3) 0.005(3) 0.004(3)
C85 0.030(4) 0.013(3) 0.015(3) 0.005(2) -0.003(3) -0.001(3)
C86 0.027(4) 0.024(3) 0.028(3) -0.005(3) -0.004(3) -0.004(3)
C87 0.034(4) 0.031(4) 0.031(4) -0.009(3) -0.006(3) -0.001(3)
C88 0.037(4) 0.022(3) 0.041(4) -0.003(3) -0.020(3) -0.007(3)
C89 0.029(4) 0.019(3) 0.043(4) 0.001(3) -0.008(3) 0.001(3)
C90 0.030(4) 0.021(3) 0.023(3) 0.001(3) -0.008(3) -0.001(3)
C91 0.008(3) 0.018(3) 0.020(3) 0.000(2) 0.000(2) 0.000(2)
C92 0.028(4) 0.021(3) 0.015(3) -0.006(2) 0.002(3) -0.002(3)
C93 0.018(3) 0.027(3) 0.017(3) 0.003(3) 0.003(2) 0.003(3)
C94 0.023(4) 0.020(3) 0.035(4) 0.005(3) -0.006(3) -0.002(3)
C95 0.025(4) 0.017(3) 0.032(3) -0.009(3) -0.010(3) -0.005(3)
C96 0.017(3) 0.018(3) 0.021(3) -0.003(2) -0.003(2) -0.002(2)
C1S 0.096(9) 0.114(9) 0.085(8) -0.003(7) -0.028(7) 0.034(8)
C2S 0.080(8) 0.083(7) 0.116(9) -0.009(7) 0.028(7) -0.019(6)
C3S 0.152(11) 0.062(6) 0.085(7) -0.012(6) -0.012(7) -0.019(7)
C4S 0.145(12) 0.083(8) 0.181(13) 0.069(8) -0.098(10) -0.054(8)
C5S 0.153(17) 0.22(2) 0.31(3) 0.20(2) 0.031(17) 0.037(14)
C6S 0.074(10) 0.210(18) 0.160(13) 0.090(13) 0.032(9) -0.018(10)
C7S 0.212(18) 0.161(13) 0.165(14) -0.024(12) 0.053(12) -0.038(12)
C8S 0.065(10) 0.026(6) 0.047(8) 0.008(6) -0.012(8) -0.018(6)
C9S 0.056(11) 0.056(9) 0.070(11) -0.014(8) -0.018(10) -0.016(8)
C10S 0.044(14) 0.17(2) 0.12(2) -0.056(17) -0.018(14) -0.026(13)
C11S 0.043(13) 0.088(16) 0.135(19) -0.021(16) 0.038(13) -0.019(12)
C12S 0.079(17) 0.057(12) 0.105(19) 0.015(13) 0.047(14) -0.016(12)
C13S 0.083(14) 0.030(7) 0.047(10) 0.020(7) -0.011(9) -0.007(8)
C14S 0.083(11) 0.038(7) 0.045(8) -0.011(6) -0.009(7) -0.002(7)
C8A 0.039(15) 0.034(12) 0.050(14) 0.007(11) -0.020(13) -0.015(10)
C9A 0.057(18) 0.043(12) 0.045(15) 0.020(12) 0.015(14) -0.010(13)
C10A 0.07(2) 0.040(15) 0.051(16) -0.016(13) 0.006(14) -0.032(13)
C11A 0.059(16) 0.054(14) 0.045(13) -0.003(11) -0.009(12) -0.003(11)
C12A 0.068(17) 0.064(15) 0.071(16) 0.008(13) -0.005(13) -0.058(13)
C13A 0.08(2) 0.011(10) 0.082(19) 0.017(11) 0.004(14) -0.004(11)
C14A 0.09(2) 0.084(17) 0.040(13) -0.003(12) -0.012(13) -0.022(15)

loop_
_atom_type_symbol
_atom_type_description
_atom_type_scat_dispersion_real
_atom_type_scat_dispersion_imag
_atom_type_scat_source
C C 0.0033 0.0016 'International Tables Vol C Tables 4.2.6.8 and 6.1.1.4'
H H 0.0000 0.0000 'International Tables Vol C Tables 4.2.6.8 and 6.1.1.4'
P P 0.1023 0.0942 'International Tables Vol C Tables 4.2.6.8 and 6.1.1.4'
Ge Ge 0.1547 1.8001 'International Tables Vol C Tables 4.2.6.8 and 6.1.1.4'
Pt Pt -1.7033 8.3905 'International Tables Vol C Tables 4.2.6.8 and 6.1.1.4'

loop_
_geom_angle_atom_site_label_1
_geom_angle_atom_site_label_2
_geom_angle_atom_site_label_3
_geom_angle
P1 Pt1 P2 108.22(5)
P1 Pt1 Ge1 158.81(4)
P2 Pt1 Ge1 92.11(4)
P4 Pt2 P3 109.23(5)
P4 Pt2 Ge2 152.20(4)
P3 Pt2 Ge2 95.41(4)
C12 Ge1 C1 87.0(2)
C12 Ge1 Ge2 114.71(15)
C1 Ge1 Ge2 110.10(15)
C12 Ge1 Pt1 102.65(15)
C1 Ge1 Pt1 127.35(15)
Ge2 Ge1 Pt1 111.85(2)
C13 Ge2 C24 87.2(2)
C13 Ge2 Ge1 105.59(15)
C24 Ge2 Ge1 109.56(15)
C13 Ge2 Pt2 109.89(15)
C24 Ge2 Pt2 127.18(16)
Ge1 Ge2 Pt2 112.63(2)
C37 P1 C25 102.8(2)
C37 P1 C31 104.5(2)
C25 P1 C31 102.0(2)
C37 P1 Pt1 114.82(17)
C25 P1 Pt1 115.32(18)
C31 P1 Pt1 115.72(17)
C49 P2 C55 109.5(2)
C49 P2 C43 100.7(2)
C55 P2 C43 99.6(2)
C49 P2 Pt1 109.00(17)
C55 P2 Pt1 114.85(18)
C43 P2 Pt1 121.85(17)
C67 P3 C73 106.1(3)
C67 P3 C61 106.1(2)
C73 P3 C61 97.6(2)
C67 P3 Pt2 109.7(2)
C73 P3 Pt2 121.67(19)
C61 P3 Pt2 114.08(18)
C91 P4 C79 105.4(2)
C91 P4 C85 102.4(2)
C79 P4 C85 100.8(2)
C91 P4 Pt2 115.25(17)
C79 P4 Pt2 119.17(17)
C85 P4 Pt2 111.74(17)
C2 C1 C6 119.2(5)
C2 C1 Ge1 130.7(4)
C6 C1 Ge1 110.0(4)
C1 C2 C3 121.2(5)
C1 C2 H2 119.4
C3 C2 H2 119.4
C4 C3 C2 119.1(6)
C4 C3 H3 120.5
C2 C3 H3 120.5
C3 C4 C5 121.1(6)
C3 C4 H4 119.5
C5 C4 H4 119.5
C4 C5 C6 119.6(6)
C4 C5 H5 120.2
C6 C5 H5 120.2
C5 C6 C1 120.0(5)
C5 C6 C7 123.6(5)
C1 C6 C7 116.4(5)
C12 C7 C8 119.6(5)
C12 C7 C6 115.2(5)
C8 C7 C6 125.2(5)
C9 C8 C7 119.3(6)
C9 C8 H8 120.4
C7 C8 H8 120.4
C10 C9 C8 121.8(5)
C10 C9 H9 119.1
C8 C9 H9 119.1
C9 C10 C11 118.9(5)
C9 C10 H10 120.5
C11 C10 H10 120.5
C12 C11 C10 120.6(5)
C12 C11 H11 119.7
C10 C11 H11 119.7
C11 C12 C7 119.8(5)
C11 C12 Ge1 128.6(4)
C7 C12 Ge1 110.9(4)
C14 C13 C18 119.0(5)
C14 C13 Ge2 130.2(4)
C18 C13 Ge2 110.8(4)
C13 C14 C15 121.7(5)
C13 C14 H14 119.1
C15 C14 H14 119.1
C16 C15 C14 118.8(6)
C16 C15 H15 120.6
C14 C15 H15 120.6
C17 C16 C15 120.8(5)
C17 C16 H16 119.6
C15 C16 H16 119.6
C16 C17 C18 119.8(6)
C16 C17 H17 120.1
C18 C17 H17 120.1
C17 C18 C13 119.8(5)
C17 C18 C19 124.5(5)
C13 C18 C19 115.6(5)
C20 C19 C24 119.5(5)
C20 C19 C18 123.9(5)
C24 C19 C18 116.5(5)
C21 C20 C19 120.1(6)
C21 C20 H20 119.9
C19 C20 H20 119.9
C20 C21 C22 120.8(6)
C20 C21 H21 119.6
C22 C21 H21 119.6
C21 C22 C23 120.0(6)
C21 C22 H22 120.0
C23 C22 H22 120.0
C24 C23 C22 120.2(6)
C24 C23 H23 119.9
C22 C23 H23 119.9
C23 C24 C19 119.4(5)
C23 C24 Ge2 130.8(4)
C19 C24 Ge2 109.7(4)
C26 C25 C30 118.5(5)
C26 C25 P1 119.2(4)
C30 C25 P1 122.2(4)
C25 C26 C27 120.9(5)
C25 C26 H26 119.5
C27 C26 H26 119.5
C28 C27 C26 119.3(5)
C28 C27 H27 120.4
C26 C27 H27 120.4
C27 C28 C29 120.8(5)
C27 C28 H28 119.6
C29 C28 H28 119.6
C28 C29 C30 119.9(5)
C28 C29 H29 120.0
C30 C29 H29 120.0
C29 C30 C25 120.6(5)
C29 C30 H30 119.7
C25 C30 H30 119.7
C36 C31 C32 118.4(5)
C36 C31 P1 118.9(4)
C32 C31 P1 122.7(4)
C31 C32 C33 121.0(5)
C31 C32 H32 119.5
C33 C32 H32 119.5
C34 C33 C32 119.4(5)
C34 C33 H33 120.3
C32 C33 H33 120.3
C33 C34 C35 120.8(5)
C33 C34 H34 119.6
C35 C34 H34 119.6
C34 C35 C36 119.4(5)
C34 C35 H35 120.3
C36 C35 H35 120.3
C31 C36 C35 121.0(5)
C31 C36 H36 119.5
C35 C36 H36 119.5
C38 C37 C42 119.1(5)
C38 C37 P1 123.4(4)
C42 C37 P1 117.5(4)
C39 C38 C37 120.8(5)
C39 C38 H38 119.6
C37 C38 H38 119.6
C38 C39 C40 119.7(5)
C38 C39 H39 120.2
C40 C39 H39 120.2
C41 C40 C39 120.9(5)
C41 C40 H40 119.6
C39 C40 H40 119.6
C40 C41 C42 119.4(5)
C40 C41 H41 120.3
C42 C41 H41 120.3
C37 C42 C41 120.1(5)
C37 C42 H42 120.0
C41 C42 H42 120.0
C44 C43 C48 119.0(5)
C44 C43 P2 117.7(4)
C48 C43 P2 123.3(4)
C45 C44 C43 120.6(5)
C45 C44 H44 119.7
C43 C44 H44 119.7
C44 C45 C46 119.7(6)
C44 C45 H45 120.1
C46 C45 H45 120.1
C47 C46 C45 120.8(6)
C47 C46 H46 119.6
C45 C46 H46 119.6
C48 C47 C46 119.5(5)
C48 C47 H47 120.3
C46 C47 H47 120.3
C47 C48 C43 120.4(5)
C47 C48 H48 119.8
C43 C48 H48 119.8
C50 C49 C54 118.7(5)
C50 C49 P2 116.5(4)
C54 C49 P2 124.7(4)
C51 C50 C49 120.8(5)
C51 C50 H50 119.6
C49 C50 H50 119.6
C52 C51 C50 119.8(5)
C52 C51 H51 120.1
C50 C51 H51 120.1
C53 C52 C51 120.3(5)
C53 C52 H52 119.9
C51 C52 H52 119.9
C52 C53 C54 120.2(5)
C52 C53 H53 119.9
C54 C53 H53 119.9
C53 C54 C49 120.1(5)
C53 C54 H54 119.9
C49 C54 H54 119.9
C60 C55 C56 118.8(5)
C60 C55 P2 119.6(4)
C56 C55 P2 121.5(4)
C57 C56 C55 120.5(5)
C57 C56 H56 119.8
C55 C56 H56 119.8
C58 C57 C56 120.5(5)
C58 C57 H57 119.7
C56 C57 H57 119.7
C57 C58 C59 119.7(5)
C57 C58 H58 120.2
C59 C58 H58 120.2
C58 C59 C60 120.2(5)
C58 C59 H59 119.9
C60 C59 H59 119.9
C55 C60 C59 120.2(5)
C55 C60 H60 119.9
C59 C60 H60 119.9
C62 C61 C66 117.6(5)
C62 C61 P3 120.2(4)
C66 C61 P3 122.0(4)
C61 C62 C63 120.5(5)
C61 C62 H62 119.8
C63 C62 H62 119.8
C64 C63 C62 120.6(5)
C64 C63 H63 119.7
C62 C63 H63 119.7
C63 C64 C65 119.4(5)
C63 C64 H64 120.3
C65 C64 H64 120.3
C66 C65 C64 120.1(6)
C66 C65 H65 119.9
C64 C65 H65 119.9
C65 C66 C61 121.7(5)
C65 C66 H66 119.1
C61 C66 H66 119.1
C68 C67 C72 117.9(5)
C68 C67 P3 125.1(5)
C72 C67 P3 116.8(4)
C67 C68 C69 120.5(6)
C67 C68 H68 119.8
C69 C68 H68 119.8
C70 C69 C68 120.4(6)
C70 C69 H69 119.8
C68 C69 H69 119.8
C71 C70 C69 119.9(6)
C71 C70 H70 120.0
C69 C70 H70 120.0
C70 C71 C72 119.7(6)
C70 C71 H71 120.2
C72 C71 H71 120.1
C71 C72 C67 121.6(6)
C71 C72 H72 119.2
C67 C72 H72 119.2
C74 C73 C78 118.0(5)
C74 C73 P3 124.0(4)
C78 C73 P3 117.7(4)
C73 C74 C75 120.6(6)
C73 C74 H74 119.7
C75 C74 H74 119.7
C76 C75 C74 120.4(6)
C76 C75 H75 119.8
C74 C75 H75 119.8
C75 C76 C77 119.6(6)
C75 C76 H76 120.2
C77 C76 H76 120.2
C78 C77 C76 120.1(6)
C78 C77 H77 119.9
C76 C77 H77 119.9
C77 C78 C73 121.2(6)
C77 C78 H78 119.4
C73 C78 H78 119.4
C84 C79 C80 118.8(5)
C84 C79 P4 124.4(4)
C80 C79 P4 116.8(4)
C81 C80 C79 120.4(6)
C81 C80 H80 119.8
C79 C80 H80 119.8
C82 C81 C80 120.3(6)
C82 C81 H81 119.9
C80 C81 H81 119.9
C83 C82 C81 120.2(6)
C83 C82 H82 119.9
C81 C82 H82 119.9
C82 C83 C84 119.6(6)
C82 C83 H83 120.2
C84 C83 H83 120.2
C79 C84 C83 120.9(5)
C79 C84 H84 119.6
C83 C84 H84 119.6
C90 C85 C86 117.8(5)
C90 C85 P4 121.1(4)
C86 C85 P4 121.2(4)
C87 C86 C85 121.0(6)
C87 C86 H86 119.5
C85 C86 H86 119.5
C88 C87 C86 120.4(6)
C88 C87 H87 119.8
C86 C87 H87 119.8
C89 C88 C87 119.3(6)
C89 C88 H88 120.3
C87 C88 H88 120.3
C88 C89 C90 120.3(6)
C88 C89 H89 119.9
C90 C89 H89 119.9
C85 C90 C89 121.2(5)
C85 C90 H90 119.4
C89 C90 H90 119.4
C92 C91 C96 118.4(5)
C92 C91 P4 123.0(4)
C96 C91 P4 118.7(4)
C93 C92 C91 121.1(5)
C93 C92 H92 119.5
C91 C92 H92 119.5
C94 C93 C92 120.0(5)
C94 C93 H93 120.0
C92 C93 H93 120.0
C93 C94 C95 119.7(5)
C93 C94 H94 120.2
C95 C94 H94 120.2
C94 C95 C96 120.8(5)
C94 C95 H95 119.6
C96 C95 H95 119.6
C95 C96 C91 120.0(5)
C95 C96 H96 120.0
C91 C96 H96 120.0
C2S C1S C6S 120.0
C2S C1S C7S 119.6(8)
C6S C1S C7S 120.4(8)
C1S C2S C3S 120.0
C1S C2S H2S 120.0
C3S C2S H2S 120.0
C4S C3S C2S 120.0
C4S C3S H3S 120.0
C2S C3S H3S 120.0
C3S C4S C5S 120.0
C3S C4S H4S 120.0
C5S C4S H4S 120.0
C6S C5S C4S 120.0
C6S C5S H5S 120.0
C4S C5S H5S 120.0
C5S C6S C1S 120.0
C5S C6S H6S 120.0
C1S C6S H6S 120.0
C1S C7S H7S1 109.5
C1S C7S H7S2 109.5
H7S1 C7S H7S2 109.5
C1S C7S H7S3 109.5
H7S1 C7S H7S3 109.5
H7S2 C7S H7S3 109.5
C9S C8S C13S 120.0
C9S C8S C14S 119.5(8)
C13S C8S C14S 120.3(8)
C10S C9S C8S 120.0
C10S C9S H9SA 120.0
C8S C9S H9SA 120.0
C9S C10S C11S 120.0
C9S C10S H10A 120.0
C11S C10S H10A 120.0
C12S C11S C10S 120.0
C12S C11S H11A 120.0
C10S C11S H11A 120.0
C11S C12S C13S 120.0
C11S C12S H12A 120.0
C13S C12S H12A 120.0
C12S C13S C8S 120.0
C12S C13S H13A 120.0
C8S C13S H13A 120.0
C8S C14S H14A 109.5
C8S C14S H14B 109.5
H14A C14S H14B 109.5
C8S C14S H14C 109.5
H14A C14S H14C 109.5
H14B C14S H14C 109.5
C9A C8A C13A 120.0
C9A C8A C14A 123.9(14)
C13A C8A C14A 116.1(14)
C8A C9A C10A 120.0
C8A C9A H9AA 120.0
C10A C9A H9AA 120.0
C11A C10A C9A 120.0
C11A C10A H10B 120.0
C9A C10A H10B 120.0
C12A C11A C10A 120.0
C12A C11A H11B 120.0
C10A C11A H11B 120.0
C11A C12A C13A 120.0
C11A C12A H12B 120.0
C13A C12A H12B 120.0
C12A C13A C8A 120.0
C12A C13A H13B 120.0
C8A C13A H13B 120.0
C8A C14A H14D 109.5
C8A C14A H14E 109.5
H14D C14A H14E 109.5
C8A C14A H14F 109.5
H14D C14A H14F 109.5
H14E C14A H14F 109.5

loop_
_geom_bond_atom_site_label_1
_geom_bond_atom_site_label_2
_geom_bond_distance
Pt1 P1 2.2822(13)
Pt1 P2 2.2963(14)
Pt1 Ge1 2.4261(6)
Pt2 P4 2.2892(14)
Pt2 P3 2.2981(15)
Pt2 Ge2 2.4364(6)
Ge1 C12 1.959(5)
Ge1 C1 1.966(5)
Ge1 Ge2 2.4203(8)
Ge2 C13 1.970(5)
Ge2 C24 1.988(5)
P1 C37 1.818(5)
P1 C25 1.834(5)
P1 C31 1.835(5)
P2 C49 1.824(5)
P2 C55 1.823(5)
P2 C43 1.839(6)
P3 C67 1.820(5)
P3 C73 1.830(6)
P3 C61 1.847(5)
P4 C91 1.823(5)
P4 C79 1.827(5)
P4 C85 1.835(6)
C1 C2 1.384(7)
C1 C6 1.405(7)
C2 C3 1.389(8)
C2 H2 0.9500
C3 C4 1.385(8)
C3 H3 0.9500
C4 C5 1.388(8)
C4 H4 0.9500
C5 C6 1.391(8)
C5 H5 0.9500
C6 C7 1.478(8)
C7 C12 1.400(7)
C7 C8 1.403(7)
C8 C9 1.382(8)
C8 H8 0.9500
C9 C10 1.378(8)
C9 H9 0.9500
C10 C11 1.398(7)
C10 H10 0.9500
C11 C12 1.388(7)
C11 H11 0.9500
C13 C14 1.380(7)
C13 C18 1.410(7)
C14 C15 1.393(7)
C14 H14 0.9500
C15 C16 1.393(8)
C15 H15 0.9500
C16 C17 1.389(8)
C16 H16 0.9500
C17 C18 1.398(7)
C17 H17 0.9500
C18 C19 1.488(8)
C19 C20 1.396(7)
C19 C24 1.416(7)
C20 C21 1.370(8)
C20 H20 0.9500
C21 C22 1.378(8)
C21 H21 0.9500
C22 C23 1.400(7)
C22 H22 0.9500
C23 C24 1.379(7)
C23 H23 0.9500
C25 C26 1.389(7)
C25 C30 1.389(7)
C26 C27 1.393(7)
C26 H26 0.9500
C27 C28 1.369(7)
C27 H27 0.9500
C28 C29 1.376(8)
C28 H28 0.9500
C29 C30 1.383(7)
C29 H29 0.9500
C30 H30 0.9500
C31 C36 1.380(7)
C31 C32 1.390(7)
C32 C33 1.394(7)
C32 H32 0.9500
C33 C34 1.365(7)
C33 H33 0.9500
C34 C35 1.383(7)
C34 H34 0.9500
C35 C36 1.388(7)
C35 H35 0.9500
C36 H36 0.9500
C37 C38 1.386(7)
C37 C42 1.392(7)
C38 C39 1.378(7)
C38 H38 0.9500
C39 C40 1.377(7)
C39 H39 0.9500
C40 C41 1.376(8)
C40 H40 0.9500
C41 C42 1.396(7)
C41 H41 0.9500
C42 H42 0.9500
C43 C44 1.396(7)
C43 C48 1.398(7)
C44 C45 1.374(8)
C44 H44 0.9500
C45 C46 1.382(8)
C45 H45 0.9500
C46 C47 1.385(8)
C46 H46 0.9500
C47 C48 1.381(8)
C47 H47 0.9500
C48 H48 0.9500
C49 C50 1.387(7)
C49 C54 1.394(7)
C50 C51 1.385(7)
C50 H50 0.9500
C51 C52 1.377(7)
C51 H51 0.9500
C52 C53 1.372(8)
C52 H52 0.9500
C53 C54 1.389(7)
C53 H53 0.9500
C54 H54 0.9500
C55 C60 1.395(7)
C55 C56 1.398(7)
C56 C57 1.386(7)
C56 H56 0.9500
C57 C58 1.385(8)
C57 H57 0.9500
C58 C59 1.385(8)
C58 H58 0.9500
C59 C60 1.399(7)
C59 H59 0.9500
C60 H60 0.9500
C61 C62 1.393(7)
C61 C66 1.394(8)
C62 C63 1.395(7)
C62 H62 0.9500
C63 C64 1.370(8)
C63 H63 0.9500
C64 C65 1.387(8)
C64 H64 0.9500
C65 C66 1.370(8)
C65 H65 0.9500
C66 H66 0.9500
C67 C68 1.383(8)
C67 C72 1.386(8)
C68 C69 1.391(8)
C68 H68 0.9500
C69 C70 1.369(10)
C69 H69 0.9500
C70 C71 1.369(9)
C70 H70 0.9500
C71 C72 1.381(7)
C71 H71 0.9500
C72 H72 0.9500
C73 C74 1.391(8)
C73 C78 1.397(7)
C74 C75 1.394(8)
C74 H74 0.9500
C75 C76 1.365(9)
C75 H75 0.9500
C76 C77 1.394(8)
C76 H76 0.9500
C77 C78 1.371(8)
C77 H77 0.9500
C78 H78 0.9500
C79 C84 1.376(7)
C79 C80 1.398(7)
C80 C81 1.381(8)
C80 H80 0.9500
C81 C82 1.380(9)
C81 H81 0.9500
C82 C83 1.374(8)
C82 H82 0.9500
C83 C84 1.399(8)
C83 H83 0.9500
C84 H84 0.9500
C85 C90 1.376(7)
C85 C86 1.400(7)
C86 C87 1.387(8)
C86 H86 0.9500
C87 C88 1.377(8)
C87 H87 0.9500
C88 C89 1.376(8)
C88 H88 0.9500
C89 C90 1.400(8)
C89 H89 0.9500
C90 H90 0.9500
C91 C92 1.392(7)
C91 C96 1.392(7)
C92 C93 1.379(7)
C92 H92 0.9500
C93 C94 1.373(7)
C93 H93 0.9500
C94 C95 1.378(8)
C94 H94 0.9500
C95 C96 1.380(7)
C95 H95 0.9500
C96 H96 0.9500
C1S C2S 1.3900
C1S C6S 1.3900
C1S C7S 1.568(13)
C2S C3S 1.3900
C2S H2S 0.9500
C3S C4S 1.3900
C3S H3S 0.9500
C4S C5S 1.3900
C4S H4S 0.9500
C5S C6S 1.3900
C5S H5S 0.9500
C6S H6S 0.9500
C7S H7S1 0.9800
C7S H7S2 0.9800
C7S H7S3 0.9800
C8S C9S 1.3900
C8S C13S 1.3900
C8S C14S 1.520(14)
C9S C10S 1.3900
C9S H9SA 0.9500
C10S C11S 1.3900
C10S H10A 0.9500
C11S C12S 1.3900
C11S H11A 0.9500
C12S C13S 1.3900
C12S H12A 0.9500
C13S H13A 0.9500
C14S H14A 0.9800
C14S H14B 0.9800
C14S H14C 0.9800
C8A C9A 1.3900
C8A C13A 1.3900
C8A C14A 1.55(2)
C9A C10A 1.3900
C9A H9AA 0.9500
C10A C11A 1.3900
C10A H10B 0.9500
C11A C12A 1.3900
C11A H11B 0.9500
C12A C13A 1.3900
C12A H12B 0.9500
C13A H13B 0.9500
C14A H14D 0.9800
C14A H14E 0.9800
C14A H14F 0.9800

loop_
_geom_torsion_atom_site_label_1
_geom_torsion_atom_site_label_2
_geom_torsion_atom_site_label_3
_geom_torsion_atom_site_label_4
_geom_torsion
P1 Pt1 Ge1 C12 -56.26(19)
P2 Pt1 Ge1 C12 107.65(16)
P1 Pt1 Ge1 C1 -152.3(2)
P2 Pt1 Ge1 C1 11.64(19)
P1 Pt1 Ge1 Ge2 67.21(10)
P2 Pt1 Ge1 Ge2 -128.88(4)
C12 Ge1 Ge2 C13 154.3(2)
C1 Ge1 Ge2 C13 -109.5(2)
Pt1 Ge1 Ge2 C13 37.93(16)
C12 Ge1 Ge2 C24 -113.1(2)
C1 Ge1 Ge2 C24 -16.9(2)
Pt1 Ge1 Ge2 C24 130.54(17)
C12 Ge1 Ge2 Pt2 34.37(17)
C1 Ge1 Ge2 Pt2 130.56(16)
Pt1 Ge1 Ge2 Pt2 -82.00(3)
P4 Pt2 Ge2 C13 -31.68(18)
P3 Pt2 Ge2 C13 121.07(17)
P4 Pt2 Ge2 C24 -133.8(2)
P3 Pt2 Ge2 C24 19.0(2)
P4 Pt2 Ge2 Ge1 85.73(8)
P3 Pt2 Ge2 Ge1 -121.52(4)
P2 Pt1 P1 C37 54.69(19)
Ge1 Pt1 P1 C37 -142.27(19)
P2 Pt1 P1 C25 173.93(18)
Ge1 Pt1 P1 C25 -23.0(2)
P2 Pt1 P1 C31 -67.2(2)
Ge1 Pt1 P1 C31 95.8(2)
P1 Pt1 P2 C49 115.94(18)
Ge1 Pt1 P2 C49 -58.00(18)
P1 Pt1 P2 C55 -120.79(19)
Ge1 Pt1 P2 C55 65.27(18)
P1 Pt1 P2 C43 -0.5(2)
Ge1 Pt1 P2 C43 -174.4(2)
P4 Pt2 P3 C67 111.29(19)
Ge2 Pt2 P3 C67 -55.64(19)
P4 Pt2 P3 C73 -13.3(2)
Ge2 Pt2 P3 C73 179.7(2)
P4 Pt2 P3 C61 -129.80(18)
Ge2 Pt2 P3 C61 63.27(18)
P3 Pt2 P4 C91 110.42(19)
Ge2 Pt2 P4 C91 -98.4(2)
P3 Pt2 P4 C79 -16.4(2)
Ge2 Pt2 P4 C79 134.8(2)
P3 Pt2 P4 C85 -133.30(18)
Ge2 Pt2 P4 C85 17.8(2)
C12 Ge1 C1 C2 174.7(5)
Ge2 Ge1 C1 C2 59.5(5)
Pt1 Ge1 C1 C2 -81.6(5)
C12 Ge1 C1 C6 -1.1(4)
Ge2 Ge1 C1 C6 -116.4(3)
Pt1 Ge1 C1 C6 102.6(4)
C6 C1 C2 C3 -0.2(8)
Ge1 C1 C2 C3 -175.7(4)
C1 C2 C3 C4 -0.1(9)
C2 C3 C4 C5 0.6(9)
C3 C4 C5 C6 -0.8(9)
C4 C5 C6 C1 0.5(8)
C4 C5 C6 C7 179.4(5)
C2 C1 C6 C5 0.0(8)
Ge1 C1 C6 C5 176.3(4)
C2 C1 C6 C7 -179.0(5)
Ge1 C1 C6 C7 -2.7(6)
C5 C6 C7 C12 -172.1(5)
C1 C6 C7 C12 6.8(7)
C5 C6 C7 C8 9.3(9)
C1 C6 C7 C8 -171.7(5)
C12 C7 C8 C9 -0.8(8)
C6 C7 C8 C9 177.6(5)
C7 C8 C9 C10 0.9(9)
C8 C9 C10 C11 0.0(9)
C9 C10 C11 C12 -0.9(8)
C10 C11 C12 C7 1.0(8)
C10 C11 C12 Ge1 -168.7(4)
C8 C7 C12 C11 -0.1(8)
C6 C7 C12 C11 -178.7(5)
C8 C7 C12 Ge1 171.3(4)
C6 C7 C12 Ge1 -7.3(6)
C1 Ge1 C12 C11 175.2(5)
Ge2 Ge1 C12 C11 -74.0(5)
Pt1 Ge1 C12 C11 47.5(5)
C1 Ge1 C12 C7 4.7(4)
Ge2 Ge1 C12 C7 115.5(3)
Pt1 Ge1 C12 C7 -122.9(3)
C24 Ge2 C13 C14 -173.9(5)
Ge1 Ge2 C13 C14 -64.4(5)
Pt2 Ge2 C13 C14 57.3(5)
C24 Ge2 C13 C18 3.9(4)
Ge1 Ge2 C13 C18 113.4(4)
Pt2 Ge2 C13 C18 -124.9(3)
C18 C13 C14 C15 1.1(8)
Ge2 C13 C14 C15 178.7(4)
C13 C14 C15 C16 0.8(8)
C14 C15 C16 C17 -0.9(8)
C15 C16 C17 C18 -0.9(9)
C16 C17 C18 C13 2.8(8)
C16 C17 C18 C19 -173.3(5)
C14 C13 C18 C17 -2.9(8)
Ge2 C13 C18 C17 179.1(4)
C14 C13 C18 C19 173.5(5)
Ge2 C13 C18 C19 -4.6(6)
C17 C18 C19 C20 1.8(9)
C13 C18 C19 C20 -174.4(5)
C17 C18 C19 C24 179.0(5)
C13 C18 C19 C24 2.8(7)
C24 C19 C20 C21 -1.3(9)
C18 C19 C20 C21 175.8(5)
C19 C20 C21 C22 -0.1(9)
C20 C21 C22 C23 0.7(10)
C21 C22 C23 C24 0.2(9)
C22 C23 C24 C19 -1.7(8)
C22 C23 C24 Ge2 -176.2(4)
C20 C19 C24 C23 2.2(8)
C18 C19 C24 C23 -175.1(5)
C20 C19 C24 Ge2 177.8(4)
C18 C19 C24 Ge2 0.5(6)
C13 Ge2 C24 C23 172.5(6)
Ge1 Ge2 C24 C23 67.0(5)
Pt2 Ge2 C24 C23 -74.5(6)
C13 Ge2 C24 C19 -2.4(4)
Ge1 Ge2 C24 C19 -108.0(4)
Pt2 Ge2 C24 C19 110.6(4)
C37 P1 C25 C26 171.9(4)
C31 P1 C25 C26 -80.1(4)
Pt1 P1 C25 C26 46.2(4)
C37 P1 C25 C30 -11.5(5)
C31 P1 C25 C30 96.5(4)
Pt1 P1 C25 C30 -137.3(4)
C30 C25 C26 C27 -1.5(7)
P1 C25 C26 C27 175.2(4)
C25 C26 C27 C28 1.2(8)
C26 C27 C28 C29 0.4(8)
C27 C28 C29 C30 -1.7(8)
C28 C29 C30 C25 1.4(8)
C26 C25 C30 C29 0.2(7)
P1 C25 C30 C29 -176.4(4)
C37 P1 C31 C36 -87.3(5)
C25 P1 C31 C36 165.9(4)
Pt1 P1 C31 C36 40.0(5)
C37 P1 C31 C32 93.2(5)
C25 P1 C31 C32 -13.6(5)
Pt1 P1 C31 C32 -139.5(4)
C36 C31 C32 C33 0.7(8)
P1 C31 C32 C33 -179.8(4)
C31 C32 C33 C34 -0.9(8)
C32 C33 C34 C35 1.2(9)
C33 C34 C35 C36 -1.3(9)
C32 C31 C36 C35 -0.7(8)
P1 C31 C36 C35 179.7(5)
C34 C35 C36 C31 1.0(9)
C25 P1 C37 C38 98.2(4)
C31 P1 C37 C38 -8.0(5)
Pt1 P1 C37 C38 -135.8(4)
C25 P1 C37 C42 -84.6(4)
C31 P1 C37 C42 169.3(4)
Pt1 P1 C37 C42 41.4(4)
C42 C37 C38 C39 0.4(7)
P1 C37 C38 C39 177.7(4)
C37 C38 C39 C40 -0.5(8)
C38 C39 C40 C41 0.5(8)
C39 C40 C41 C42 -0.6(8)
C38 C37 C42 C41 -0.5(8)
P1 C37 C42 C41 -177.9(4)
C40 C41 C42 C37 0.6(8)
C49 P2 C43 C44 171.9(4)
C55 P2 C43 C44 59.8(4)
Pt1 P2 C43 C44 -67.6(4)
C49 P2 C43 C48 -10.3(5)
C55 P2 C43 C48 -122.4(5)
Pt1 P2 C43 C48 110.2(4)
C48 C43 C44 C45 -1.7(8)
P2 C43 C44 C45 176.2(4)
C43 C44 C45 C46 0.7(8)
C44 C45 C46 C47 1.3(9)
C45 C46 C47 C48 -2.1(9)
C46 C47 C48 C43 1.1(8)
C44 C43 C48 C47 0.8(8)
P2 C43 C48 C47 -176.9(4)
C55 P2 C49 C50 -162.7(4)
C43 P2 C49 C50 93.0(4)
Pt1 P2 C49 C50 -36.2(4)
C55 P2 C49 C54 22.0(5)
C43 P2 C49 C54 -82.3(5)
Pt1 P2 C49 C54 148.4(4)
C54 C49 C50 C51 3.1(8)
P2 C49 C50 C51 -172.5(4)
C49 C50 C51 C52 -0.3(8)
C50 C51 C52 C53 -2.4(9)
C51 C52 C53 C54 2.2(9)
C52 C53 C54 C49 0.7(9)
C50 C49 C54 C53 -3.3(8)
P2 C49 C54 C53 171.9(4)
C49 P2 C55 C60 118.0(4)
C43 P2 C55 C60 -136.9(4)
Pt1 P2 C55 C60 -5.0(5)
C49 P2 C55 C56 -65.2(5)
C43 P2 C55 C56 39.9(5)
Pt1 P2 C55 C56 171.8(4)
C60 C55 C56 C57 -2.1(8)
P2 C55 C56 C57 -178.9(4)
C55 C56 C57 C58 -0.3(8)
C56 C57 C58 C59 1.7(9)
C57 C58 C59 C60 -0.7(9)
C56 C55 C60 C59 3.0(8)
P2 C55 C60 C59 179.9(4)
C58 C59 C60 C55 -1.7(8)
C67 P3 C61 C62 112.9(4)
C73 P3 C61 C62 -137.8(4)
Pt2 P3 C61 C62 -8.0(5)
C67 P3 C61 C66 -71.8(5)
C73 P3 C61 C66 37.5(5)
Pt2 P3 C61 C66 167.3(4)
C66 C61 C62 C63 1.9(8)
P3 C61 C62 C63 177.4(4)
C61 C62 C63 C64 -1.1(8)
C62 C63 C64 C65 0.0(8)
C63 C64 C65 C66 0.2(9)
C64 C65 C66 C61 0.7(9)
C62 C61 C66 C65 -1.7(8)
P3 C61 C66 C65 -177.2(4)
C73 P3 C67 C68 -76.4(6)
C61 P3 C67 C68 26.8(6)
Pt2 P3 C67 C68 150.5(5)
C73 P3 C67 C72 108.1(5)
C61 P3 C67 C72 -148.7(4)
Pt2 P3 C67 C72 -25.0(5)
C72 C67 C68 C69 1.6(9)
P3 C67 C68 C69 -173.8(5)
C67 C68 C69 C70 0.0(10)
C68 C69 C70 C71 -1.3(10)
C69 C70 C71 C72 0.9(10)
C70 C71 C72 C67 0.7(9)
C68 C67 C72 C71 -2.0(8)
P3 C67 C72 C71 173.8(4)
C67 P3 C73 C74 14.9(6)
C61 P3 C73 C74 -94.3(5)
Pt2 P3 C73 C74 141.2(4)
C67 P3 C73 C78 -172.6(4)
C61 P3 C73 C78 78.1(5)
Pt2 P3 C73 C78 -46.3(5)
C78 C73 C74 C75 -1.3(8)
P3 C73 C74 C75 171.2(5)
C73 C74 C75 C76 -0.2(9)
C74 C75 C76 C77 0.7(9)
C75 C76 C77 C78 0.1(9)
C76 C77 C78 C73 -1.6(9)
C74 C73 C78 C77 2.1(8)
P3 C73 C78 C77 -170.8(4)
C91 P4 C79 C84 -2.0(5)
C85 P4 C79 C84 -108.2(5)
Pt2 P4 C79 C84 129.3(4)
C91 P4 C79 C80 175.7(4)
C85 P4 C79 C80 69.5(4)
Pt2 P4 C79 C80 -53.0(5)
C84 C79 C80 C81 0.3(8)
P4 C79 C80 C81 -177.5(4)
C79 C80 C81 C82 0.3(9)
C80 C81 C82 C83 -0.7(10)
C81 C82 C83 C84 0.4(10)
C80 C79 C84 C83 -0.6(9)
P4 C79 C84 C83 177.0(5)
C82 C83 C84 C79 0.3(9)
C91 P4 C85 C90 93.8(4)
C79 P4 C85 C90 -157.6(4)
Pt2 P4 C85 C90 -30.0(4)
C91 P4 C85 C86 -85.1(4)
C79 P4 C85 C86 23.5(4)
Pt2 P4 C85 C86 151.0(4)
C90 C85 C86 C87 -0.2(7)
P4 C85 C86 C87 178.7(4)
C85 C86 C87 C88 0.5(8)
C86 C87 C88 C89 -0.4(8)
C87 C88 C89 C90 0.0(8)
C86 C85 C90 C89 -0.2(7)
P4 C85 C90 C89 -179.2(4)
C88 C89 C90 C85 0.4(8)
C79 P4 C91 C92 -56.9(5)
C85 P4 C91 C92 48.0(5)
Pt2 P4 C91 C92 169.6(4)
C79 P4 C91 C96 124.9(4)
C85 P4 C91 C96 -130.1(4)
Pt2 P4 C91 C96 -8.6(5)
C96 C91 C92 C93 -0.1(8)
P4 C91 C92 C93 -178.3(4)
C91 C92 C93 C94 0.1(8)
C92 C93 C94 C95 0.1(8)
C93 C94 C95 C96 -0.4(9)
C94 C95 C96 C91 0.4(8)
C92 C91 C96 C95 -0.2(8)
P4 C91 C96 C95 178.1(4)
C6S C1S C2S C3S 0.0
C7S C1S C2S C3S -178.9(9)
C1S C2S C3S C4S 0.0
C2S C3S C4S C5S 0.0
C3S C4S C5S C6S 0.0
C4S C5S C6S C1S 0.0
C2S C1S C6S C5S 0.0
C7S C1S C6S C5S 178.9(9)
C13S C8S C9S C10S 0.0
C14S C8S C9S C10S 176.1(8)
C8S C9S C10S C11S 0.0
C9S C10S C11S C12S 0.0
C10S C11S C12S C13S 0.0
C11S C12S C13S C8S 0.0
C9S C8S C13S C12S 0.0
C14S C8S C13S C12S -176.1(8)
C13A C8A C9A C10A 0.0
C14A C8A C9A C10A -178.9(15)
C8A C9A C10A C11A 0.0
C9A C10A C11A C12A 0.0
C10A C11A C12A C13A 0.0
C11A C12A C13A C8A 0.0
C9A C8A C13A C12A 0.0
C14A C8A C13A C12A 179.0(14)
